data_7714574
loop_
_publ_author_name
'Yu, Kaishan'
'Wang, Tao'
'Sun, Yue'
'Kang, Mei'
'Wang, Xinxin'
'Zhu, Dingwei'
'Xue, Siyi'
'Shen, Junyu'
'Zhang, Qijian'
'Liu, Jinxuan'

_publ_section_title
;
 Impact of the hybridization form of the coordinated nitrogen atom on the
 electrocatalytic water oxidation performance of copper complexes with
 pentadentate amine-pyridine ligands.
;
_journal_issue 2
_journal_name_full 'Dalton transactions (Cambridge, England : 2003)'
_journal_page_first 612
_journal_page_last 618
_journal_paper_doi 10.1039/d3dt03185c
_journal_volume 53
_journal_year 2024
_chemical_formula_moiety 'C19 H29 Cu N5, 2(B F4)'
_chemical_formula_sum 'C19 H29 B2 Cu F8 N5'
_chemical_formula_weight 564.63
_space_group_crystal_system monoclinic
_space_group_IT_number 14
_space_group_name_Hall '-P 2yn'
_space_group_name_H-M_alt 'P 1 21/n 1'
_atom_sites_solution_hydrogens geom
_atom_sites_solution_primary iterative
_audit_creation_date 2023-10-31
_audit_creation_method
;
Olex2 1.5
(compiled 2023.08.24 svn.re1ec1418 for OlexSys, GUI svn.r6817)
;
_audit_update_record
;
2023-11-01 deposited with the CCDC.	2023-11-28 downloaded from the CCDC.
;
_cell_angle_alpha 90
_cell_angle_beta 108.422(3)
_cell_angle_gamma 90
_cell_formula_units_Z 8
_cell_length_a 14.2265(18)
_cell_length_b 25.288(3)
_cell_length_c 14.4222(19)
_cell_measurement_reflns_used 9979
_cell_measurement_temperature 296(2)
_cell_measurement_theta_max 26.64
_cell_measurement_theta_min 2.21
_cell_volume 4922.6(11)
_computing_cell_refinement 'SAINT v8.34A (Bruker, 2013)'
_computing_data_collection 'Bruker SMART'
_computing_data_reduction 'SAINT v8.34A (Bruker, 2013)'
_computing_molecular_graphics 'Olex2 1.5 (Dolomanov et al., 2009)'
_computing_publication_material 'Olex2 1.5 (Dolomanov et al., 2009)'
_computing_structure_refinement 'SHELXL 2018/3 (Sheldrick, 2015)'
_computing_structure_solution 'olex2.solve 1.5 (Bourhis et al., 2015)'
_diffrn_ambient_temperature 296.15
_diffrn_measured_fraction_theta_full 0.999
_diffrn_measured_fraction_theta_max 0.992
_diffrn_measurement_device_type 'CCD area detector'
_diffrn_measurement_method 'phi and omega scans'
_diffrn_radiation_monochromator graphite
_diffrn_radiation_type MoK\a
_diffrn_radiation_wavelength 0.71073
_diffrn_reflns_av_R_equivalents 0.1014
_diffrn_reflns_av_unetI/netI 0.0721
_diffrn_reflns_Laue_measured_fraction_full 0.999
_diffrn_reflns_Laue_measured_fraction_max 0.992
_diffrn_reflns_limit_h_max 18
_diffrn_reflns_limit_h_min -18
_diffrn_reflns_limit_k_max 32
_diffrn_reflns_limit_k_min -32
_diffrn_reflns_limit_l_max 18
_diffrn_reflns_limit_l_min -18
_diffrn_reflns_number 83272
_diffrn_reflns_point_group_measured_fraction_full 0.999
_diffrn_reflns_point_group_measured_fraction_max 0.992
_diffrn_reflns_theta_full 25.242
_diffrn_reflns_theta_max 27.708
_diffrn_reflns_theta_min 1.611
_diffrn_source_current 30.0
_diffrn_source_power 1.5
_diffrn_source_voltage 50.0
_exptl_absorpt_coefficient_mu 0.965
_exptl_absorpt_correction_T_max 0.7456
_exptl_absorpt_correction_T_min 0.6052
_exptl_absorpt_correction_type multi-scan
_exptl_absorpt_process_details
;
SADABS-2014/3 (Bruker,2014/3) was used for absorption correction.
wR2(int) was 0.0856 before and 0.0561 after correction.
The Ratio of minimum to maximum transmission is 0.8117.
The \l/2 correction factor is 0.00150.
;
_exptl_crystal_colour colourless
_exptl_crystal_colour_primary colourless
_exptl_crystal_density_diffrn 1.524
_exptl_crystal_density_method 'not measured'
_exptl_crystal_description block
_exptl_crystal_F_000 2312
_exptl_crystal_size_max 0.21
_exptl_crystal_size_mid 0.2
_exptl_crystal_size_min 0.19
_refine_diff_density_max 0.922
_refine_diff_density_min -0.495
_refine_diff_density_rms 0.091
_refine_ls_extinction_method none
_refine_ls_goodness_of_fit_ref 1.111
_refine_ls_hydrogen_treatment constr
_refine_ls_matrix_type full
_refine_ls_number_parameters 761
_refine_ls_number_reflns 11442
_refine_ls_number_restraints 310
_refine_ls_restrained_S_all 1.141
_refine_ls_R_factor_all 0.1383
_refine_ls_R_factor_gt 0.0856
_refine_ls_shift/su_max 0.001
_refine_ls_shift/su_mean 0.000
_refine_ls_structure_factor_coef Fsqd
_refine_ls_weighting_details 'w=1/[\s^2^(Fo^2^)+(0.0744P)^2^+9.1913P] where P=(Fo^2^+2Fc^2^)/3'
_refine_ls_weighting_scheme calc
_refine_ls_wR_factor_gt 0.1710
_refine_ls_wR_factor_ref 0.1945
_reflns_Friedel_coverage 0.000
_reflns_number_gt 7451
_reflns_number_total 11442
_reflns_threshold_expression 'I > 2\s(I)'
_cod_data_source_file d3dt03185c2.cif
_cod_data_source_block ok_CCDC1
_cod_depositor_comments 'Adding full bibliography for 7714573--7714574.cif.'
_cod_original_cell_volume 4922.7(11)
_cod_database_code 7714574
_shelx_shelxl_version_number 2018/3
_shelx_space_group_comment
;
The symmetry employed for this shelxl refinement is uniquely defined
by the following loop, which should always be used as a source of
symmetry information in preference to the above space-group names.
They are only intended as comments.
;
_olex2_refinement_description
;
1. Fixed Uiso
 At 1.2 times of:
  All C(H) groups, All C(H,H) groups
 At 1.5 times of:
  All C(H,H,H) groups
2. Restrained distances
 F2-F17
 2.2 with sigma of 0.01
 F5-B2 \\sim F20-B2
 with sigma of 0.02
 F8-B2 \\sim F22-B2
 with sigma of 0.02
 B2-F6 \\sim B2-F19
 with sigma of 0.02
 B2-F7 \\sim B2-F21
 with sigma of 0.02
 F6-B2 \\sim F19-B2
 with sigma of 0.02
 F7-B2 \\sim F21-B2
 with sigma of 0.02
 F20-B2 \\sim F5-B2
 with sigma of 0.02
 F22-B2 \\sim F8-B2
 with sigma of 0.02
 F11-B3 \\sim F24-B3
 with sigma of 0.02
 F10-B3 \\sim F25-B3
 with sigma of 0.02
 B3-F9 \\sim B3-F1A
 with sigma of 0.02
 F25-B3 \\sim F10-B3
 with sigma of 0.02
 F24-B3 \\sim F11-B3
 with sigma of 0.02
 F12-B3 \\sim F23-B3
 with sigma of 0.02
 F9-B3 \\sim F1A-B3
 with sigma of 0.02
 F15-B4 \\sim F28-B4
 with sigma of 0.02
 F14-B4 \\sim F27-B4
 with sigma of 0.02
 F16-B4 \\sim F26-B4
 with sigma of 0.02
 F28-B4 \\sim F15-B4
 with sigma of 0.02
 F13-B4 \\sim F29-B4
 with sigma of 0.02
 F3-B1 \\sim F17-B1
 with sigma of 0.02
 F17-B1 \\sim F3-B1
 with sigma of 0.02
 F4-B1 \\sim F18-B1
 with sigma of 0.02
3. Rigid bond restraints
 F25, B3
 with sigma for 1-2 distances of 0.01 and sigma for 1-3 distances of 0.02
4. Uiso/Uaniso restraints and constraints
F7 \\sim F6 \\sim F8 \\sim B2 \\sim F5: within 2A with sigma of 0.01 and sigma
for terminal atoms of 0.02 within 2A
F5 \\sim F7 \\sim F8 \\sim F6: within 2A with sigma of 0.01 and sigma for
terminal atoms of 0.02 within 2A
F21 \\sim F22 \\sim F19 \\sim B2 \\sim F20: within 2A with sigma of 0.01 and
sigma for terminal atoms of 0.02 within 2A
F11 \\sim F12 \\sim F9 \\sim F10: within 2A with sigma of 0.01 and sigma for
terminal atoms of 0.02 within 2A
F25 \\sim F1A \\sim F23 \\sim F24: within 2A with sigma of 0.01 and sigma for
terminal atoms of 0.02 within 2A
F14 \\sim B4 \\sim F13 \\sim F15 \\sim F16: within 2A with sigma of 0.01 and
sigma for terminal atoms of 0.02 within 2A
F29 \\sim F27 \\sim F26 \\sim F28 \\sim B4: within 2A with sigma of 0.01 and
sigma for terminal atoms of 0.02 within 2A
F3 \\sim F4: within 2A with sigma of 0.01 and sigma for terminal atoms of 0.02
within 2A
F18 \\sim F17: within 2A with sigma of 0.01 and sigma for terminal atoms of
0.02 within 2A
Uanis(F7) \\sim Ueq, Uanis(B2) \\sim Ueq, Uanis(F5) \\sim Ueq, Uanis(F8) \\sim
Ueq, Uanis(F6) \\sim Ueq: with sigma of 0.01 and sigma for terminal atoms of
0.02
Uanis(F7) \\sim Ueq, Uanis(F5) \\sim Ueq, Uanis(F8) \\sim Ueq, Uanis(F6) \\sim
Ueq, Uanis(B2) \\sim Ueq: with sigma of 0.01 and sigma for terminal atoms of
0.02
Uanis(F7) \\sim Ueq, Uanis(F8) \\sim Ueq, Uanis(F6) \\sim Ueq, Uanis(F5) \\sim
Ueq, Uanis(B2) \\sim Ueq: with sigma of 0.01 and sigma for terminal atoms of
0.02
Uanis(F21) \\sim Ueq, Uanis(F22) \\sim Ueq, Uanis(F19) \\sim Ueq, Uanis(F20)
\\sim Ueq: with sigma of 0.01 and sigma for terminal atoms of 0.02
Uanis(F11) \\sim Ueq, Uanis(F12) \\sim Ueq, Uanis(F9) \\sim Ueq, Uanis(F10)
\\sim Ueq: with sigma of 0.01 and sigma for terminal atoms of 0.02
Uanis(F25) \\sim Ueq, Uanis(F24) \\sim Ueq, Uanis(F23) \\sim Ueq, Uanis(F1A)
\\sim Ueq: with sigma of 0.01 and sigma for terminal atoms of 0.02
Uanis(F13) \\sim Ueq, Uanis(F15) \\sim Ueq, Uanis(B4) \\sim Ueq, Uanis(F14)
\\sim Ueq, Uanis(F16) \\sim Ueq: with sigma of 0.01 and sigma for terminal
atoms of 0.02
Uanis(F27) \\sim Ueq, Uanis(B4) \\sim Ueq, Uanis(F26) \\sim Ueq, Uanis(F29)
\\sim Ueq, Uanis(F28) \\sim Ueq: with sigma of 0.01 and sigma for terminal
atoms of 0.02
Uanis(F4) \\sim Ueq, Uanis(F3) \\sim Ueq: with sigma of 0.01 and sigma for
terminal atoms of 0.02
Uanis(F18) \\sim Ueq, Uanis(F17) \\sim Ueq: with sigma of 0.01 and sigma for
terminal atoms of 0.02
5. Others
 Sof(F21)=Sof(F22)=Sof(F19)=Sof(F20)=1-FVAR(1)
 Sof(F5)=Sof(F8)=Sof(F6)=Sof(F7)=FVAR(1)
 Sof(F24)=Sof(F23)=Sof(F25)=Sof(F1A)=1-FVAR(2)
 Sof(F12)=Sof(F11)=Sof(F10)=Sof(F9)=FVAR(2)
 Sof(F28)=Sof(F26)=Sof(F29)=Sof(F27)=1-FVAR(3)
 Sof(F15)=Sof(F13)=Sof(F16)=Sof(F14)=FVAR(3)
 Sof(F17)=Sof(F18)=1-FVAR(4)
 Sof(F3)=Sof(F4)=FVAR(4)
6.a Secondary CH2 refined with riding coordinates:
 C6(H6A,H6B), C7(H7A,H7B), C33(H33A,H33B), C25(H25A,H25B), C13(H13A,H13B),
 C31(H31A,H31B), C28(H28A,H28B), C8(H8A,H8B), C11(H11A,H11B), C30(H30A,H30B),
 C27(H27A,H27B), C10(H10A,H10B)
6.b Me refined with riding coordinates:
 C26(H26A,H26B,H26C), C19(H19A,H19B,H19C), C32(H32A,H32B,H32C), C9(H9A,H9B,
 H9C), C29(H29A,H29B,H29C), C12(H12A,H12B,H12C)
6.c Aromatic/amide H refined with riding coordinates:
 C18(H18), C38(H38), C23(H23), C37(H37), C20(H20), C21(H21), C2(H2), C4(H4),
 C3(H3), C22(H22), C1(H1), C17(H17), C15(H15), C35(H35), C36(H36), C16(H16)
;
_olex2_submission_special_instructions 'No special instructions were received'

loop_
_space_group_symop_operation_xyz
'x, y, z'
'-x+1/2, y+1/2, -z+1/2'
'-x, -y, -z'
'x-1/2, -y-1/2, z-1/2'

loop_
_atom_site_label
_atom_site_type_symbol
_atom_site_fract_x
_atom_site_fract_y
_atom_site_fract_z
_atom_site_U_iso_or_equiv
_atom_site_adp_type
_atom_site_occupancy
_atom_site_site_symmetry_order
_atom_site_calc_flag
_atom_site_refinement_flags_posn
_atom_site_refinement_flags_adp
_atom_site_refinement_flags_occupancy
_atom_site_disorder_assembly
_atom_site_disorder_group
Cu1 Cu 0.84770(4) 0.44815(2) 0.68606(4) 0.03106(16) Uani 1 1 d . . . . .
Cu2 Cu 0.96401(4) 0.20784(2) 0.41100(4) 0.03564(17) Uani 1 1 d . . . . .
N10 N 0.7778(3) 0.45246(16) 0.5412(3) 0.0342(9) Uani 1 1 d . . . . .
N3 N 1.1106(3) 0.21070(17) 0.4408(3) 0.0391(10) Uani 1 1 d . . . . .
N6 N 0.8218(3) 0.37136(16) 0.6960(3) 0.0349(9) Uani 1 1 d . . . . .
C26 C 0.8977(4) 0.4405(3) 0.8984(4) 0.0558(15) Uani 1 1 d . . . . .
H26A H 0.845779 0.414796 0.887958 0.084 Uiso 1 1 calc R U . . .
H26B H 0.946503 0.434553 0.960942 0.084 Uiso 1 1 calc R U . . .
H26C H 0.870459 0.475368 0.896879 0.084 Uiso 1 1 calc R U . . .
N2 N 0.9712(3) 0.17461(17) 0.5402(3) 0.0391(10) Uani 1 1 d . . . . .
N7 N 0.9445(3) 0.43571(17) 0.8208(3) 0.0393(10) Uani 1 1 d . . . . .
C18 C 1.0011(4) 0.2009(2) 0.6248(4) 0.0462(13) Uani 1 1 d . . . . .
H18 H 1.020140 0.236126 0.624677 0.055 Uiso 1 1 calc R U . . .
N4 N 0.8172(3) 0.2274(2) 0.3746(3) 0.0534(12) Uani 1 1 d . . . . .
C6 C 1.0616(5) 0.2900(2) 0.3472(4) 0.0525(15) Uani 1 1 d . . . . .
H6A H 1.050343 0.317685 0.389036 0.063 Uiso 1 1 calc R U . . .
H6B H 1.080917 0.306473 0.295234 0.063 Uiso 1 1 calc R U . . .
N1 N 0.9077(4) 0.12596(19) 0.3588(3) 0.0540(12) Uani 1 1 d . . . . .
N9 N 0.7114(3) 0.49551(16) 0.6874(3) 0.0396(10) Uani 1 1 d . . . . .
N8 N 0.9137(3) 0.52124(18) 0.6933(4) 0.0502(12) Uani 1 1 d . . . . .
C7 C 0.8795(5) 0.2922(2) 0.2856(4) 0.0649(18) Uani 1 1 d . . . . .
H7A H 0.866998 0.310569 0.223826 0.078 Uiso 1 1 calc R U . . .
H7B H 0.888958 0.318501 0.336827 0.078 Uiso 1 1 calc R U . . .
C33 C 0.6455(4) 0.4956(2) 0.5855(4) 0.0449(13) Uani 1 1 d . . . . .
H33A H 0.617857 0.530824 0.569820 0.054 Uiso 1 1 calc R U . . .
H33B H 0.590875 0.471613 0.580260 0.054 Uiso 1 1 calc R U . . .
N5 N 0.9697(3) 0.25912(17) 0.3050(3) 0.0440(11) Uani 1 1 d . . . . .
C38 C 0.8158(4) 0.4325(2) 0.4741(4) 0.0480(13) Uani 1 1 d . . . . .
H38 H 0.873686 0.412709 0.495393 0.058 Uiso 1 1 calc R U . . .
C23 C 0.8887(5) 0.2928(2) 0.7810(4) 0.0535(15) Uani 1 1 d . . . . .
H23 H 0.939304 0.275892 0.828922 0.064 Uiso 1 1 calc R U . . .
C25 C 0.9794(4) 0.3807(2) 0.8194(4) 0.0464(13) Uani 1 1 d . . . . .
H25A H 1.007902 0.367843 0.885774 0.056 Uiso 1 1 calc R U . . .
H25B H 1.030129 0.379484 0.787677 0.056 Uiso 1 1 calc R U . . .
C24 C 0.8941(4) 0.3465(2) 0.7654(3) 0.0401(12) Uani 1 1 d . . . . .
C37 C 0.7726(5) 0.4403(3) 0.3761(4) 0.0582(16) Uani 1 1 d . . . . .
H37 H 0.800184 0.425711 0.331445 0.070 Uiso 1 1 calc R U . . .
C14 C 0.9441(4) 0.1242(2) 0.5396(4) 0.0469(13) Uani 1 1 d . . . . .
C20 C 0.7431(4) 0.3437(2) 0.6423(4) 0.0428(12) Uani 1 1 d . . . . .
H20 H 0.693135 0.361173 0.594538 0.051 Uiso 1 1 calc R U . . .
C13 C 0.9196(5) 0.0940(2) 0.4461(5) 0.0613(17) Uani 1 1 d . . . . .
H13A H 0.971706 0.068348 0.451409 0.074 Uiso 1 1 calc R U . . .
H13B H 0.858705 0.074616 0.437629 0.074 Uiso 1 1 calc R U . . .
C31 C 0.7543(4) 0.5481(2) 0.7171(5) 0.0533(15) Uani 1 1 d . . . . .
H31A H 0.783733 0.548994 0.787601 0.064 Uiso 1 1 calc R U . . .
H31B H 0.702026 0.574371 0.698884 0.064 Uiso 1 1 calc R U . . .
C28 C 0.9796(4) 0.5265(2) 0.7961(5) 0.0640(18) Uani 1 1 d . . . . .
H28A H 0.941521 0.539002 0.836892 0.077 Uiso 1 1 calc R U . . .
H28B H 1.031131 0.552253 0.799285 0.077 Uiso 1 1 calc R U . . .
C21 C 0.7338(5) 0.2902(2) 0.6556(4) 0.0538(15) Uani 1 1 d . . . . .
H21 H 0.678239 0.271806 0.618151 0.065 Uiso 1 1 calc R U . . .
C8 C 0.7937(5) 0.2579(3) 0.2823(5) 0.0681(18) Uani 1 1 d . . . . .
H8A H 0.735229 0.279372 0.274334 0.082 Uiso 1 1 calc R U . . .
H8B H 0.780259 0.233824 0.227271 0.082 Uiso 1 1 calc R U . . .
C11 C 0.8040(5) 0.1358(3) 0.3058(5) 0.0685(18) Uani 1 1 d . . . . .
H11A H 0.767073 0.103041 0.298893 0.082 Uiso 1 1 calc R U . . .
H11B H 0.797774 0.148858 0.240845 0.082 Uiso 1 1 calc R U . . .
C5 C 1.1418(4) 0.2541(2) 0.4050(3) 0.0440(13) Uani 1 1 d . . . . .
C2 C 1.2769(4) 0.1830(3) 0.5097(4) 0.0564(15) Uani 1 1 d . . . . .
H2 H 1.322073 0.157742 0.543954 0.068 Uiso 1 1 calc R U . . .
C19 C 0.9756(5) 0.2314(2) 0.2160(4) 0.0592(16) Uani 1 1 d . . . . .
H19A H 0.916287 0.211157 0.187916 0.089 Uiso 1 1 calc R U . . .
H19B H 0.982457 0.256940 0.169350 0.089 Uiso 1 1 calc R U . . .
H19C H 1.031861 0.208160 0.233347 0.089 Uiso 1 1 calc R U . . .
C4 C 1.2406(5) 0.2638(3) 0.4239(4) 0.0595(17) Uani 1 1 d . . . . .
H4 H 1.261375 0.294604 0.400991 0.071 Uiso 1 1 calc R U . . .
C3 C 1.3089(5) 0.2279(3) 0.4768(4) 0.0638(18) Uani 1 1 d . . . . .
H3 H 1.376338 0.234085 0.489992 0.077 Uiso 1 1 calc R U . . .
C30 C 0.8320(5) 0.5619(2) 0.6704(5) 0.0603(17) Uani 1 1 d . . . . .
H30A H 0.859962 0.596195 0.693722 0.072 Uiso 1 1 calc R U . . .
H30B H 0.801403 0.564149 0.600132 0.072 Uiso 1 1 calc R U . . .
C22 C 0.8085(5) 0.2649(2) 0.7255(5) 0.0568(16) Uani 1 1 d . . . . .
H22 H 0.804550 0.228668 0.735074 0.068 Uiso 1 1 calc R U . . .
C32 C 0.6542(4) 0.4781(3) 0.7507(4) 0.0554(15) Uani 1 1 d . . . . .
H32A H 0.626694 0.443719 0.730311 0.083 Uiso 1 1 calc R U . . .
H32B H 0.696878 0.476391 0.817144 0.083 Uiso 1 1 calc R U . . .
H32C H 0.601555 0.502744 0.745937 0.083 Uiso 1 1 calc R U . . .
C1 C 1.1768(4) 0.1756(2) 0.4917(4) 0.0481(13) Uani 1 1 d . . . . .
H1 H 1.154958 0.145480 0.515659 0.058 Uiso 1 1 calc R U . . .
C17 C 1.0048(5) 0.1779(3) 0.7116(4) 0.0606(17) Uani 1 1 d . . . . .
H17 H 1.026964 0.196804 0.769817 0.073 Uiso 1 1 calc R U . . .
C34 C 0.6942(4) 0.4800(2) 0.5107(4) 0.0391(11) Uani 1 1 d . . . . .
C27 C 1.0254(4) 0.4744(2) 0.8328(5) 0.0574(16) Uani 1 1 d . . . . .
H27A H 1.068394 0.463189 0.796028 0.069 Uiso 1 1 calc R U . . .
H27B H 1.064742 0.477175 0.901178 0.069 Uiso 1 1 calc R U . . .
C15 C 0.9440(5) 0.0991(3) 0.6250(5) 0.0684(19) Uani 1 1 d . . . . .
H15 H 0.922895 0.064238 0.623416 0.082 Uiso 1 1 calc R U . . .
C35 C 0.6485(4) 0.4906(3) 0.4127(4) 0.0555(15) Uani 1 1 d . . . . .
H35 H 0.591833 0.511413 0.393022 0.067 Uiso 1 1 calc R U . . .
C36 C 0.6876(5) 0.4700(3) 0.3449(4) 0.0655(18) Uani 1 1 d . . . . .
H36 H 0.656882 0.476168 0.278627 0.079 Uiso 1 1 calc R U . . .
C9 C 0.7910(5) 0.2578(3) 0.4509(5) 0.0667(18) Uani 1 1 d . . . . .
H9A H 0.806866 0.237281 0.509839 0.100 Uiso 1 1 calc R U . . .
H9B H 0.827750 0.290286 0.463479 0.100 Uiso 1 1 calc R U . . .
H9C H 0.721319 0.265483 0.428765 0.100 Uiso 1 1 calc R U . . .
C10 C 0.7614(4) 0.1756(3) 0.3584(5) 0.0666(18) Uani 1 1 d . . . . .
H10A H 0.762867 0.161163 0.421145 0.080 Uiso 1 1 calc R U . . .
H10B H 0.692711 0.182073 0.320770 0.080 Uiso 1 1 calc R U . . .
C16 C 0.9748(6) 0.1259(3) 0.7108(5) 0.073(2) Uani 1 1 d . . . . .
H16 H 0.975653 0.109386 0.768653 0.087 Uiso 1 1 calc R U . . .
F1 F 1.6241(3) 0.10001(14) 0.5593(3) 0.0763(11) Uani 1 1 d . . . . .
F2 F 1.6730(4) 0.16084(16) 0.6804(3) 0.0905(13) Uani 1 1 d D . . . .
F15 F 0.7582(10) 0.5038(4) 1.1481(9) 0.092(4) Uani 0.730(10) 1 d D U P A 1
F12 F 0.5534(12) 0.1000(5) 0.1340(9) 0.142(6) Uani 0.771(14) 1 d D U P B 1
F3 F 1.5981(14) 0.1889(4) 0.5226(7) 0.077(4) Uani 0.54(3) 1 d D U P C 1
F11 F 0.4850(4) 0.1647(4) 0.0188(5) 0.082(2) Uani 0.771(14) 1 d D U P B 1
F13 F 0.7779(6) 0.4176(2) 1.1497(5) 0.103(3) Uani 0.730(10) 1 d D U P A 1
F10 F 0.6018(8) 0.1790(3) 0.1549(8) 0.142(5) Uani 0.771(14) 1 d D U P B 1
F16 F 0.6304(5) 0.4529(4) 1.0797(8) 0.116(3) Uani 0.730(10) 1 d D U P A 1
F14 F 0.7509(10) 0.4641(4) 1.0157(6) 0.139(4) Uani 0.730(10) 1 d D U P A 1
F4 F 1.5289(12) 0.1468(7) 0.6138(16) 0.113(6) Uani 0.54(3) 1 d D U P C 1
B3 B 0.5676(6) 0.1428(3) 0.0857(5) 0.0559(18) Uani 1 1 d D U . . .
C29 C 0.9710(5) 0.5264(3) 0.6252(6) 0.074(2) Uani 1 1 d . . . . .
H29A H 0.927426 0.522899 0.559330 0.111 Uiso 1 1 calc R U . . .
H29B H 1.002344 0.560463 0.633290 0.111 Uiso 1 1 calc R U . . .
H29C H 1.020585 0.499242 0.638304 0.111 Uiso 1 1 calc R U . . .
B1 B 1.6162(6) 0.1502(3) 0.5881(5) 0.0548(18) Uani 1 1 d D . . . .
C12 C 0.9551(7) 0.0983(3) 0.2949(6) 0.090(2) Uani 1 1 d . . . . .
H12A H 1.023556 0.091919 0.330360 0.134 Uiso 1 1 calc R U . . .
H12B H 0.922093 0.065234 0.274054 0.134 Uiso 1 1 calc R U . . .
H12C H 0.950390 0.119848 0.238789 0.134 Uiso 1 1 calc R U . . .
B4 B 0.7274(6) 0.4592(3) 1.0935(6) 0.0651(18) Uani 1 1 d D U . . .
F9 F 0.6366(7) 0.1297(4) 0.0439(7) 0.131(4) Uani 0.771(14) 1 d D U P B 1
F5 F 1.5506(10) 0.3783(8) 0.4545(10) 0.113(5) Uani 0.499(15) 1 d D U P D 1
F8 F 1.3974(8) 0.3508(6) 0.4027(7) 0.092(4) Uani 0.499(15) 1 d D U P D 1
B2 B 1.4777(7) 0.3570(4) 0.4841(7) 0.077(2) Uani 1 1 d D U . . .
F6 F 1.5003(8) 0.3105(5) 0.5223(13) 0.103(4) Uani 0.499(15) 1 d D U P D 1
F7 F 1.4784(16) 0.3877(7) 0.5616(13) 0.160(6) Uani 0.499(15) 1 d D U P D 1
F21 F 1.5052(11) 0.3595(8) 0.5819(7) 0.129(5) Uani 0.501(15) 1 d D U P D 2
F22 F 1.3781(7) 0.3706(5) 0.4605(15) 0.127(5) Uani 0.501(15) 1 d D U P D 2
F19 F 1.5047(13) 0.3113(5) 0.4578(14) 0.141(5) Uani 0.501(15) 1 d D U P D 2
F20 F 1.5144(11) 0.3993(4) 0.4526(11) 0.084(4) Uani 0.501(15) 1 d D U P D 2
F24 F 0.5090(19) 0.1367(10) -0.0077(10) 0.072(6) Uani 0.229(14) 1 d D U P B 2
F23 F 0.535(2) 0.0959(7) 0.114(2) 0.051(6) Uani 0.229(14) 1 d D U P B 2
F25 F 0.548(2) 0.1742(10) 0.1527(16) 0.097(7) Uani 0.229(14) 1 d D U P B 2
F1A F 0.6482(12) 0.1712(12) 0.0875(15) 0.081(7) Uani 0.229(14) 1 d D U P B 2
F28 F 0.740(3) 0.5017(8) 1.1548(14) 0.054(6) Uani 0.270(10) 1 d D U P A 2
F26 F 0.6575(19) 0.4639(9) 1.0004(13) 0.114(6) Uani 0.270(10) 1 d D U P A 2
F29 F 0.6693(19) 0.4246(8) 1.1216(14) 0.093(5) Uani 0.270(10) 1 d D U P A 2
F27 F 0.8009(10) 0.4355(8) 1.0756(18) 0.086(6) Uani 0.270(10) 1 d D U P A 2
F17 F 1.652(2) 0.1803(8) 0.5279(9) 0.113(7) Uani 0.46(3) 1 d D U P C 2
F18 F 1.5172(9) 0.1603(11) 0.576(2) 0.120(8) Uani 0.46(3) 1 d D U P C 2

loop_
_atom_site_aniso_label
_atom_site_aniso_U_11
_atom_site_aniso_U_22
_atom_site_aniso_U_33
_atom_site_aniso_U_23
_atom_site_aniso_U_13
_atom_site_aniso_U_12
Cu1 0.0233(3) 0.0346(3) 0.0329(3) -0.0050(2) 0.0053(2) -0.0030(2)
Cu2 0.0359(3) 0.0429(3) 0.0282(3) 0.0010(2) 0.0103(2) -0.0042(3)
N10 0.0250(19) 0.042(2) 0.034(2) 0.0018(18) 0.0079(16) 0.0015(17)
N3 0.035(2) 0.046(2) 0.037(2) -0.0014(19) 0.0129(18) -0.008(2)
N6 0.033(2) 0.039(2) 0.034(2) -0.0028(17) 0.0116(17) -0.0026(18)
C26 0.055(4) 0.070(4) 0.037(3) -0.010(3) 0.007(3) 0.013(3)
N2 0.038(2) 0.046(2) 0.035(2) 0.0060(18) 0.0139(18) -0.0072(19)
N7 0.027(2) 0.049(3) 0.037(2) -0.0123(18) 0.0038(17) 0.0009(18)
C18 0.044(3) 0.057(3) 0.037(3) 0.002(2) 0.013(2) 0.002(3)
N4 0.044(3) 0.070(3) 0.046(3) -0.001(2) 0.013(2) 0.003(2)
C6 0.078(4) 0.047(3) 0.041(3) 0.001(2) 0.029(3) -0.010(3)
N1 0.059(3) 0.051(3) 0.048(3) -0.012(2) 0.012(2) -0.011(2)
N9 0.034(2) 0.044(2) 0.041(2) -0.0059(19) 0.0114(18) -0.0010(18)
N8 0.039(2) 0.046(3) 0.065(3) -0.012(2) 0.015(2) -0.016(2)
C7 0.085(5) 0.054(4) 0.047(3) 0.017(3) 0.009(3) 0.015(4)
C33 0.031(3) 0.055(3) 0.045(3) -0.006(2) 0.008(2) 0.004(2)
N5 0.055(3) 0.047(3) 0.029(2) 0.0059(18) 0.0115(19) 0.001(2)
C38 0.044(3) 0.052(3) 0.047(3) 0.002(3) 0.014(3) 0.012(3)
C23 0.068(4) 0.052(3) 0.048(3) 0.012(3) 0.029(3) 0.019(3)
C25 0.040(3) 0.057(3) 0.035(3) -0.008(2) 0.001(2) 0.010(3)
C24 0.046(3) 0.048(3) 0.028(2) -0.002(2) 0.015(2) 0.010(2)
C37 0.056(4) 0.082(5) 0.040(3) 0.000(3) 0.022(3) 0.010(3)
C14 0.035(3) 0.054(3) 0.053(3) 0.011(3) 0.015(2) -0.006(2)
C20 0.040(3) 0.046(3) 0.042(3) -0.008(2) 0.011(2) -0.009(2)
C13 0.062(4) 0.045(3) 0.070(4) 0.001(3) 0.012(3) -0.017(3)
C31 0.042(3) 0.041(3) 0.075(4) -0.014(3) 0.015(3) 0.003(3)
C28 0.043(3) 0.057(4) 0.085(5) -0.026(3) 0.010(3) -0.021(3)
C21 0.064(4) 0.047(3) 0.060(4) -0.014(3) 0.033(3) -0.018(3)
C8 0.056(4) 0.085(5) 0.054(4) 0.005(3) 0.003(3) 0.016(4)
C11 0.063(4) 0.068(4) 0.062(4) -0.004(3) 0.002(3) -0.019(3)
C5 0.057(3) 0.047(3) 0.033(3) -0.010(2) 0.021(2) -0.020(3)
C2 0.044(3) 0.082(4) 0.039(3) -0.007(3) 0.008(2) -0.002(3)
C19 0.084(5) 0.064(4) 0.029(3) -0.003(3) 0.018(3) -0.012(3)
C4 0.066(4) 0.075(4) 0.044(3) -0.015(3) 0.027(3) -0.035(4)
C3 0.046(4) 0.102(5) 0.045(3) -0.017(3) 0.017(3) -0.030(4)
C30 0.063(4) 0.027(3) 0.093(5) -0.003(3) 0.027(4) -0.005(3)
C22 0.077(5) 0.041(3) 0.065(4) 0.003(3) 0.040(4) -0.001(3)
C32 0.039(3) 0.076(4) 0.056(3) -0.006(3) 0.021(3) 0.003(3)
C1 0.040(3) 0.057(3) 0.045(3) 0.002(3) 0.011(2) -0.008(3)
C17 0.064(4) 0.085(5) 0.035(3) 0.007(3) 0.019(3) 0.015(4)
C34 0.033(3) 0.042(3) 0.043(3) 0.008(2) 0.013(2) 0.000(2)
C27 0.027(3) 0.071(4) 0.067(4) -0.027(3) 0.004(3) -0.009(3)
C15 0.075(5) 0.061(4) 0.079(5) 0.025(4) 0.039(4) -0.003(3)
C35 0.042(3) 0.074(4) 0.050(3) 0.019(3) 0.014(3) 0.012(3)
C36 0.061(4) 0.097(5) 0.035(3) 0.018(3) 0.010(3) 0.012(4)
C9 0.058(4) 0.082(5) 0.058(4) -0.006(3) 0.015(3) 0.016(3)
C10 0.033(3) 0.097(5) 0.068(4) -0.011(4) 0.014(3) -0.010(3)
C16 0.089(5) 0.084(5) 0.060(4) 0.027(4) 0.044(4) 0.017(4)
F1 0.102(3) 0.052(2) 0.064(2) -0.0146(17) 0.012(2) 0.004(2)
F2 0.120(4) 0.072(3) 0.059(2) -0.0170(19) -0.001(2) -0.016(2)
F15 0.062(5) 0.075(5) 0.140(8) -0.032(5) 0.031(5) -0.019(4)
F12 0.191(12) 0.134(8) 0.095(8) 0.050(6) 0.038(7) -0.019(7)
F3 0.120(10) 0.045(4) 0.055(5) 0.007(4) 0.009(5) -0.007(5)
F11 0.053(3) 0.118(6) 0.062(4) 0.029(4) -0.002(3) -0.001(3)
F13 0.134(6) 0.077(4) 0.077(4) -0.012(3) 0.004(4) 0.025(4)
F10 0.128(7) 0.087(5) 0.141(7) -0.024(5) -0.057(6) -0.006(5)
F16 0.050(4) 0.128(6) 0.158(8) -0.001(6) 0.018(4) -0.020(4)
F14 0.183(9) 0.184(8) 0.079(5) -0.004(5) 0.084(6) -0.020(7)
F4 0.112(11) 0.088(8) 0.136(12) 0.013(7) 0.037(9) 0.000(7)
B3 0.057(4) 0.068(5) 0.037(3) 0.008(3) 0.006(3) -0.009(4)
C29 0.061(4) 0.060(4) 0.112(6) -0.008(4) 0.045(4) -0.026(3)
B1 0.068(5) 0.046(4) 0.042(3) -0.008(3) 0.004(3) -0.017(3)
C12 0.112(7) 0.064(5) 0.104(6) -0.033(4) 0.050(5) -0.011(4)
B4 0.061(4) 0.070(4) 0.070(4) -0.016(3) 0.028(3) -0.012(3)
F9 0.137(7) 0.159(8) 0.125(6) 0.032(6) 0.083(5) 0.047(6)
F5 0.083(7) 0.163(11) 0.074(6) 0.042(8) -0.003(5) -0.060(8)
F8 0.062(6) 0.134(9) 0.064(5) 0.019(5) -0.006(4) -0.050(5)
B2 0.073(4) 0.072(4) 0.074(4) 0.018(4) 0.006(4) -0.016(4)
F6 0.090(6) 0.076(6) 0.126(9) 0.048(7) 0.009(6) -0.009(5)
F7 0.186(11) 0.143(11) 0.147(11) -0.006(9) 0.046(9) 0.028(9)
F21 0.138(9) 0.178(11) 0.078(6) 0.059(7) 0.047(6) 0.024(8)
F22 0.063(6) 0.088(7) 0.194(12) 0.027(8) -0.013(7) 0.004(5)
F19 0.194(11) 0.086(7) 0.123(10) -0.008(7) 0.023(9) 0.020(7)
F20 0.106(8) 0.051(5) 0.100(7) 0.001(5) 0.039(7) -0.022(5)
F24 0.083(11) 0.079(11) 0.046(8) 0.003(8) 0.010(8) -0.045(9)
F23 0.061(10) 0.041(9) 0.043(9) -0.005(7) 0.004(7) -0.012(7)
F25 0.120(14) 0.121(13) 0.070(10) 0.022(8) 0.059(10) 0.001(11)
F1A 0.057(10) 0.136(14) 0.059(10) 0.036(9) 0.029(7) -0.019(9)
F28 0.079(12) 0.062(10) 0.033(7) 0.001(7) 0.036(7) 0.001(8)
F26 0.112(11) 0.124(10) 0.087(10) -0.007(8) 0.005(9) -0.023(9)
F29 0.117(11) 0.102(10) 0.072(9) -0.029(7) 0.049(8) -0.045(9)
F27 0.051(8) 0.102(10) 0.105(11) -0.053(9) 0.023(8) -0.002(7)
F17 0.187(16) 0.091(10) 0.103(9) -0.026(7) 0.105(10) -0.069(10)
F18 0.060(7) 0.123(14) 0.147(15) -0.039(11) -0.011(7) 0.043(8)

loop_
_atom_type_symbol
_atom_type_description
_atom_type_scat_dispersion_real
_atom_type_scat_dispersion_imag
_atom_type_scat_source
C C 0.0033 0.0016 'International Tables Vol C Tables 4.2.6.8 and 6.1.1.4'
H H 0.0000 0.0000 'International Tables Vol C Tables 4.2.6.8 and 6.1.1.4'
B B 0.0013 0.0007 'International Tables Vol C Tables 4.2.6.8 and 6.1.1.4'
Cu Cu 0.3201 1.2651 'International Tables Vol C Tables 4.2.6.8 and 6.1.1.4'
F F 0.0171 0.0103 'International Tables Vol C Tables 4.2.6.8 and 6.1.1.4'
N N 0.0061 0.0033 'International Tables Vol C Tables 4.2.6.8 and 6.1.1.4'

loop_
_geom_angle_atom_site_label_1
_geom_angle_atom_site_label_2
_geom_angle_atom_site_label_3
_geom_angle
_geom_angle_site_symmetry_1
_geom_angle_site_symmetry_3
_geom_angle_publ_flag
N10 Cu1 N7 165.90(16) . . ?
N10 Cu1 N9 80.69(15) . . ?
N10 Cu1 N8 94.14(18) . . ?
N6 Cu1 N10 94.90(16) . . ?
N6 Cu1 N7 82.20(16) . . ?
N6 Cu1 N9 109.50(16) . . ?
N6 Cu1 N8 164.42(17) . . ?
N7 Cu1 N9 113.32(15) . . ?
N7 Cu1 N8 85.96(18) . . ?
N8 Cu1 N9 84.48(17) . . ?
N3 Cu2 N2 94.11(16) . . ?
N3 Cu2 N4 163.68(19) . . ?
N3 Cu2 N1 109.96(18) . . ?
N3 Cu2 N5 81.43(18) . . ?
N2 Cu2 N4 95.04(18) . . ?
N2 Cu2 N1 80.53(17) . . ?
N2 Cu2 N5 164.03(17) . . ?
N4 Cu2 N1 84.9(2) . . ?
N5 Cu2 N4 86.09(19) . . ?
N5 Cu2 N1 115.42(17) . . ?
C38 N10 Cu1 123.1(3) . . ?
C34 N10 Cu1 118.0(3) . . ?
C34 N10 C38 118.6(4) . . ?
C5 N3 Cu2 113.3(4) . . ?
C1 N3 Cu2 127.2(4) . . ?
C1 N3 C5 119.5(5) . . ?
C24 N6 Cu1 113.3(3) . . ?
C20 N6 Cu1 127.4(4) . . ?
C20 N6 C24 119.3(5) . . ?
H26A C26 H26B 109.5 . . ?
H26A C26 H26C 109.5 . . ?
H26B C26 H26C 109.5 . . ?
N7 C26 H26A 109.5 . . ?
N7 C26 H26B 109.5 . . ?
N7 C26 H26C 109.5 . . ?
C18 N2 Cu2 123.0(4) . . ?
C14 N2 Cu2 117.6(3) . . ?
C14 N2 C18 119.3(4) . . ?
C26 N7 Cu1 112.5(3) . . ?
C26 N7 C25 108.7(4) . . ?
C26 N7 C27 112.2(4) . . ?
C25 N7 Cu1 105.2(3) . . ?
C27 N7 Cu1 106.2(3) . . ?
C27 N7 C25 111.8(4) . . ?
N2 C18 H18 118.9 . . ?
N2 C18 C17 122.2(6) . . ?
C17 C18 H18 118.9 . . ?
C8 N4 Cu2 106.2(4) . . ?
C8 N4 C9 111.1(5) . . ?
C8 N4 C10 110.7(5) . . ?
C9 N4 Cu2 114.2(4) . . ?
C9 N4 C10 108.7(5) . . ?
C10 N4 Cu2 105.8(4) . . ?
H6A C6 H6B 108.3 . . ?
N5 C6 H6A 109.8 . . ?
N5 C6 H6B 109.8 . . ?
N5 C6 C5 109.2(4) . . ?
C5 C6 H6A 109.8 . . ?
C5 C6 H6B 109.8 . . ?
C13 N1 Cu2 106.7(3) . . ?
C13 N1 C12 109.0(5) . . ?
C11 N1 Cu2 102.2(4) . . ?
C11 N1 C13 111.7(5) . . ?
C11 N1 C12 109.9(5) . . ?
C12 N1 Cu2 117.2(4) . . ?
C33 N9 Cu1 105.5(3) . . ?
C31 N9 Cu1 101.6(3) . . ?
C31 N9 C33 111.3(4) . . ?
C32 N9 Cu1 119.1(3) . . ?
C32 N9 C33 108.5(4) . . ?
C32 N9 C31 110.6(4) . . ?
C28 N8 Cu1 105.4(4) . . ?
C28 N8 C30 110.9(5) . . ?
C30 N8 Cu1 107.0(3) . . ?
C29 N8 Cu1 112.7(4) . . ?
C29 N8 C28 110.5(5) . . ?
C29 N8 C30 110.2(5) . . ?
H7A C7 H7B 108.3 . . ?
N5 C7 H7A 109.9 . . ?
N5 C7 H7B 109.9 . . ?
N5 C7 C8 109.1(5) . . ?
C8 C7 H7A 109.9 . . ?
C8 C7 H7B 109.9 . . ?
N9 C33 H33A 108.5 . . ?
N9 C33 H33B 108.5 . . ?
N9 C33 C34 114.9(4) . . ?
H33A C33 H33B 107.5 . . ?
C34 C33 H33A 108.5 . . ?
C34 C33 H33B 108.5 . . ?
C6 N5 Cu2 105.6(3) . . ?
C6 N5 C7 112.3(5) . . ?
C6 N5 C19 108.7(4) . . ?
C7 N5 Cu2 105.4(3) . . ?
C7 N5 C19 112.6(4) . . ?
C19 N5 Cu2 112.1(3) . . ?
N10 C38 H38 118.7 . . ?
N10 C38 C37 122.6(5) . . ?
C37 C38 H38 118.7 . . ?
C24 C23 H23 120.3 . . ?
C22 C23 H23 120.3 . . ?
C22 C23 C24 119.5(5) . . ?
N7 C25 H25A 109.8 . . ?
N7 C25 H25B 109.8 . . ?
N7 C25 C24 109.4(4) . . ?
H25A C25 H25B 108.2 . . ?
C24 C25 H25A 109.8 . . ?
C24 C25 H25B 109.8 . . ?
N6 C24 C23 120.8(5) . . ?
N6 C24 C25 114.9(4) . . ?
C23 C24 C25 124.2(5) . . ?
C38 C37 H37 120.7 . . ?
C38 C37 C36 118.6(5) . . ?
C36 C37 H37 120.7 . . ?
N2 C14 C13 118.6(5) . . ?
N2 C14 C15 121.0(6) . . ?
C15 C14 C13 120.2(6) . . ?
N6 C20 H20 119.0 . . ?
N6 C20 C21 122.1(5) . . ?
C21 C20 H20 119.0 . . ?
N1 C13 C14 115.3(5) . . ?
N1 C13 H13A 108.4 . . ?
N1 C13 H13B 108.4 . . ?
C14 C13 H13A 108.4 . . ?
C14 C13 H13B 108.4 . . ?
H13A C13 H13B 107.5 . . ?
N9 C31 H31A 109.2 . . ?
N9 C31 H31B 109.2 . . ?
N9 C31 C30 112.1(4) . . ?
H31A C31 H31B 107.9 . . ?
C30 C31 H31A 109.2 . . ?
C30 C31 H31B 109.2 . . ?
N8 C28 H28A 109.7 . . ?
N8 C28 H28B 109.7 . . ?
N8 C28 C27 110.0(5) . . ?
H28A C28 H28B 108.2 . . ?
C27 C28 H28A 109.7 . . ?
C27 C28 H28B 109.7 . . ?
C20 C21 H21 120.8 . . ?
C22 C21 C20 118.4(6) . . ?
C22 C21 H21 120.8 . . ?
N4 C8 C7 109.0(5) . . ?
N4 C8 H8A 109.9 . . ?
N4 C8 H8B 109.9 . . ?
C7 C8 H8A 109.9 . . ?
C7 C8 H8B 109.9 . . ?
H8A C8 H8B 108.3 . . ?
N1 C11 H11A 109.5 . . ?
N1 C11 H11B 109.5 . . ?
N1 C11 C10 110.8(5) . . ?
H11A C11 H11B 108.1 . . ?
C10 C11 H11A 109.5 . . ?
C10 C11 H11B 109.5 . . ?
N3 C5 C6 115.1(5) . . ?
N3 C5 C4 120.8(6) . . ?
C4 C5 C6 124.1(5) . . ?
C3 C2 H2 120.4 . . ?
C3 C2 C1 119.2(6) . . ?
C1 C2 H2 120.4 . . ?
N5 C19 H19A 109.5 . . ?
N5 C19 H19B 109.5 . . ?
N5 C19 H19C 109.5 . . ?
H19A C19 H19B 109.5 . . ?
H19A C19 H19C 109.5 . . ?
H19B C19 H19C 109.5 . . ?
C5 C4 H4 120.1 . . ?
C5 C4 C3 119.7(6) . . ?
C3 C4 H4 120.1 . . ?
C2 C3 C4 119.2(6) . . ?
C2 C3 H3 120.4 . . ?
C4 C3 H3 120.4 . . ?
N8 C30 H30A 109.3 . . ?
N8 C30 H30B 109.3 . . ?
C31 C30 N8 111.6(5) . . ?
C31 C30 H30A 109.3 . . ?
C31 C30 H30B 109.3 . . ?
H30A C30 H30B 108.0 . . ?
C23 C22 C21 119.9(5) . . ?
C23 C22 H22 120.1 . . ?
C21 C22 H22 120.1 . . ?
N9 C32 H32A 109.5 . . ?
N9 C32 H32B 109.5 . . ?
N9 C32 H32C 109.5 . . ?
H32A C32 H32B 109.5 . . ?
H32A C32 H32C 109.5 . . ?
H32B C32 H32C 109.5 . . ?
N3 C1 C2 121.5(5) . . ?
N3 C1 H1 119.3 . . ?
C2 C1 H1 119.3 . . ?
C18 C17 H17 120.8 . . ?
C18 C17 C16 118.4(6) . . ?
C16 C17 H17 120.8 . . ?
N10 C34 C33 117.8(4) . . ?
N10 C34 C35 121.5(5) . . ?
C35 C34 C33 120.4(5) . . ?
N7 C27 C28 107.9(4) . . ?
N7 C27 H27A 110.1 . . ?
N7 C27 H27B 110.1 . . ?
C28 C27 H27A 110.1 . . ?
C28 C27 H27B 110.1 . . ?
H27A C27 H27B 108.4 . . ?
C14 C15 H15 120.3 . . ?
C16 C15 C14 119.4(6) . . ?
C16 C15 H15 120.3 . . ?
C34 C35 H35 120.3 . . ?
C36 C35 C34 119.4(5) . . ?
C36 C35 H35 120.3 . . ?
C37 C36 H36 120.4 . . ?
C35 C36 C37 119.1(5) . . ?
C35 C36 H36 120.4 . . ?
N4 C9 H9A 109.5 . . ?
N4 C9 H9B 109.5 . . ?
N4 C9 H9C 109.5 . . ?
H9A C9 H9B 109.5 . . ?
H9A C9 H9C 109.5 . . ?
H9B C9 H9C 109.5 . . ?
N4 C10 H10A 109.1 . . ?
N4 C10 H10B 109.1 . . ?
C11 C10 N4 112.5(5) . . ?
C11 C10 H10A 109.1 . . ?
C11 C10 H10B 109.1 . . ?
H10A C10 H10B 107.8 . . ?
C17 C16 H16 120.2 . . ?
C15 C16 C17 119.5(6) . . ?
C15 C16 H16 120.2 . . ?
F12 B3 F11 117.1(9) . . ?
F12 B3 F9 106.6(10) . . ?
F10 B3 F12 104.3(9) . . ?
F10 B3 F11 106.1(8) . . ?
F10 B3 F9 111.1(9) . . ?
F9 B3 F11 111.5(7) . . ?
F24 B3 F23 92.3(15) . . ?
F25 B3 F24 125.7(18) . . ?
F25 B3 F23 97.7(17) . . ?
F25 B3 F1A 92.1(15) . . ?
F1A B3 F24 109.4(12) . . ?
F1A B3 F23 144.5(17) . . ?
N8 C29 H29A 109.5 . . ?
N8 C29 H29B 109.5 . . ?
N8 C29 H29C 109.5 . . ?
H29A C29 H29B 109.5 . . ?
H29A C29 H29C 109.5 . . ?
H29B C29 H29C 109.5 . . ?
F1 B1 F4 100.9(9) . . ?
F1 B1 F17 104.2(11) . . ?
F1 B1 F18 108.2(11) . . ?
F2 B1 F1 114.1(6) . . ?
F2 B1 F4 93.2(11) . . ?
F2 B1 F17 107.0(9) . . ?
F2 B1 F18 111.1(11) . . ?
F3 B1 F1 119.4(7) . . ?
F3 B1 F2 118.5(7) . . ?
F3 B1 F4 104.1(9) . . ?
F17 B1 F18 112.2(12) . . ?
N1 C12 H12A 109.5 . . ?
N1 C12 H12B 109.5 . . ?
N1 C12 H12C 109.5 . . ?
H12A C12 H12B 109.5 . . ?
H12A C12 H12C 109.5 . . ?
H12B C12 H12C 109.5 . . ?
F15 B4 F13 106.1(9) . . ?
F16 B4 F15 108.1(9) . . ?
F16 B4 F13 108.5(8) . . ?
F14 B4 F15 107.5(9) . . ?
F14 B4 F13 111.1(9) . . ?
F14 B4 F16 115.2(9) . . ?
F28 B4 F26 117.3(16) . . ?
F29 B4 F28 106.3(15) . . ?
F29 B4 F26 91.5(14) . . ?
F27 B4 F28 122.9(17) . . ?
F27 B4 F26 102.8(15) . . ?
F27 B4 F29 111.7(16) . . ?
F5 B2 F8 107.0(9) . . ?
F5 B2 F7 103.0(13) . . ?
F6 B2 F5 112.6(12) . . ?
F6 B2 F8 106.8(10) . . ?
F6 B2 F7 103.4(12) . . ?
F7 B2 F8 124.1(13) . . ?
F21 B2 F22 100.4(12) . . ?
F19 B2 F21 109.3(11) . . ?
F19 B2 F22 121.0(12) . . ?
F19 B2 F20 115.4(13) . . ?
F20 B2 F21 107.8(13) . . ?
F20 B2 F22 101.4(10) . . ?

loop_
_geom_bond_atom_site_label_1
_geom_bond_atom_site_label_2
_geom_bond_distance
_geom_bond_site_symmetry_2
_geom_bond_publ_flag
Cu1 N10 2.013(4) . ?
Cu1 N6 1.990(4) . ?
Cu1 N7 2.020(4) . ?
Cu1 N9 2.285(4) . ?
Cu1 N8 2.061(4) . ?
Cu2 N3 1.993(4) . ?
Cu2 N2 2.016(4) . ?
Cu2 N4 2.047(5) . ?
Cu2 N1 2.262(5) . ?
Cu2 N5 2.025(4) . ?
N10 C38 1.346(7) . ?
N10 C34 1.327(6) . ?
N3 C5 1.347(6) . ?
N3 C1 1.333(7) . ?
N6 C24 1.344(6) . ?
N6 C20 1.339(6) . ?
C26 H26A 0.9600 . ?
C26 H26B 0.9600 . ?
C26 H26C 0.9600 . ?
C26 N7 1.477(7) . ?
N2 C18 1.337(6) . ?
N2 C14 1.331(7) . ?
N7 C25 1.480(6) . ?
N7 C27 1.479(7) . ?
C18 H18 0.9300 . ?
C18 C17 1.366(8) . ?
N4 C8 1.480(8) . ?
N4 C9 1.483(7) . ?
N4 C10 1.512(8) . ?
C6 H6A 0.9700 . ?
C6 H6B 0.9700 . ?
C6 N5 1.478(7) . ?
C6 C5 1.490(8) . ?
N1 C13 1.459(7) . ?
N1 C11 1.454(8) . ?
N1 C12 1.478(8) . ?
N9 C33 1.473(6) . ?
N9 C31 1.469(6) . ?
N9 C32 1.469(7) . ?
N8 C28 1.488(8) . ?
N8 C30 1.508(7) . ?
N8 C29 1.467(8) . ?
C7 H7A 0.9700 . ?
C7 H7B 0.9700 . ?
C7 N5 1.483(7) . ?
C7 C8 1.487(9) . ?
C33 H33A 0.9700 . ?
C33 H33B 0.9700 . ?
C33 C34 1.508(7) . ?
N5 C19 1.489(7) . ?
C38 H38 0.9300 . ?
C38 C37 1.366(7) . ?
C23 H23 0.9300 . ?
C23 C24 1.381(7) . ?
C23 C22 1.366(9) . ?
C25 H25A 0.9700 . ?
C25 H25B 0.9700 . ?
C25 C24 1.493(7) . ?
C37 H37 0.9300 . ?
C37 C36 1.374(8) . ?
C14 C13 1.493(8) . ?
C14 C15 1.385(8) . ?
C20 H20 0.9300 . ?
C20 C21 1.379(7) . ?
C13 H13A 0.9700 . ?
C13 H13B 0.9700 . ?
C31 H31A 0.9700 . ?
C31 H31B 0.9700 . ?
C31 C30 1.506(8) . ?
C28 H28A 0.9700 . ?
C28 H28B 0.9700 . ?
C28 C27 1.492(9) . ?
C21 H21 0.9300 . ?
C21 C22 1.370(9) . ?
C8 H8A 0.9700 . ?
C8 H8B 0.9700 . ?
C11 H11A 0.9700 . ?
C11 H11B 0.9700 . ?
C11 C10 1.498(9) . ?
C5 C4 1.366(8) . ?
C2 H2 0.9300 . ?
C2 C3 1.363(9) . ?
C2 C1 1.377(8) . ?
C19 H19A 0.9600 . ?
C19 H19B 0.9600 . ?
C19 H19C 0.9600 . ?
C4 H4 0.9300 . ?
C4 C3 1.373(9) . ?
C3 H3 0.9300 . ?
C30 H30A 0.9700 . ?
C30 H30B 0.9700 . ?
C22 H22 0.9300 . ?
C32 H32A 0.9600 . ?
C32 H32B 0.9600 . ?
C32 H32C 0.9600 . ?
C1 H1 0.9300 . ?
C17 H17 0.9300 . ?
C17 C16 1.382(9) . ?
C34 C35 1.382(7) . ?
C27 H27A 0.9700 . ?
C27 H27B 0.9700 . ?
C15 H15 0.9300 . ?
C15 C16 1.356(10) . ?
C35 H35 0.9300 . ?
C35 C36 1.370(8) . ?
C36 H36 0.9300 . ?
C9 H9A 0.9600 . ?
C9 H9B 0.9600 . ?
C9 H9C 0.9600 . ?
C10 H10A 0.9700 . ?
C10 H10B 0.9700 . ?
C16 H16 0.9300 . ?
F1 B1 1.352(8) . ?
F2 B1 1.347(7) . ?
F15 B4 1.367(10) . ?
F12 B3 1.336(10) . ?
F3 B1 1.328(10) . ?
F11 B3 1.380(8) . ?
F13 B4 1.382(10) . ?
F10 B3 1.329(10) . ?
F16 B4 1.340(10) . ?
F14 B4 1.274(10) . ?
F4 B1 1.407(14) . ?
B3 F9 1.346(9) . ?
B3 F24 1.351(14) . ?
B3 F23 1.379(16) . ?
B3 F25 1.342(17) . ?
B3 F1A 1.347(15) . ?
C29 H29A 0.9600 . ?
C29 H29B 0.9600 . ?
C29 H29C 0.9600 . ?
B1 F17 1.365(12) . ?
B1 F18 1.387(14) . ?
C12 H12A 0.9600 . ?
C12 H12B 0.9600 . ?
C12 H12C 0.9600 . ?
B4 F28 1.368(16) . ?
B4 F26 1.402(16) . ?
B4 F29 1.352(15) . ?
B4 F27 1.298(14) . ?
F5 B2 1.352(13) . ?
F8 B2 1.364(11) . ?
B2 F6 1.296(12) . ?
B2 F7 1.358(15) . ?
B2 F21 1.342(14) . ?
B2 F22 1.391(13) . ?
B2 F19 1.311(14) . ?
B2 F20 1.332(12) . ?

loop_
_geom_torsion_atom_site_label_1
_geom_torsion_atom_site_label_2
_geom_torsion_atom_site_label_3
_geom_torsion_atom_site_label_4
_geom_torsion
_geom_torsion_site_symmetry_1
_geom_torsion_site_symmetry_2
_geom_torsion_site_symmetry_3
_geom_torsion_site_symmetry_4
_geom_torsion_publ_flag
Cu1 N10 C38 C37 -173.2(5) . . . . ?
Cu1 N10 C34 C33 -13.5(6) . . . . ?
Cu1 N10 C34 C35 171.6(4) . . . . ?
Cu1 N6 C24 C23 -179.0(4) . . . . ?
Cu1 N6 C24 C25 -1.0(5) . . . . ?
Cu1 N6 C20 C21 179.5(4) . . . . ?
Cu1 N7 C25 C24 -40.4(5) . . . . ?
Cu1 N7 C27 C28 44.4(5) . . . . ?
Cu1 N9 C33 C34 -16.0(5) . . . . ?
Cu1 N9 C31 C30 39.2(5) . . . . ?
Cu1 N8 C28 C27 37.0(6) . . . . ?
Cu1 N8 C30 C31 40.2(6) . . . . ?
Cu2 N3 C5 C6 -2.4(5) . . . . ?
Cu2 N3 C5 C4 176.0(4) . . . . ?
Cu2 N3 C1 C2 -178.0(4) . . . . ?
Cu2 N2 C18 C17 179.5(4) . . . . ?
Cu2 N2 C14 C13 5.8(7) . . . . ?
Cu2 N2 C14 C15 -177.9(4) . . . . ?
Cu2 N4 C8 C7 -37.8(6) . . . . ?
Cu2 N4 C10 C11 -40.0(6) . . . . ?
Cu2 N1 C13 C14 11.5(6) . . . . ?
Cu2 N1 C11 C10 -39.9(6) . . . . ?
N10 C38 C37 C36 0.7(10) . . . . ?
N10 C34 C35 C36 3.2(9) . . . . ?
N3 C5 C4 C3 2.6(8) . . . . ?
N6 C20 C21 C22 -0.8(8) . . . . ?
C26 N7 C25 C24 80.4(5) . . . . ?
C26 N7 C27 C28 -78.9(6) . . . . ?
N2 C18 C17 C16 -1.1(9) . . . . ?
N2 C14 C13 N1 -12.3(8) . . . . ?
N2 C14 C15 C16 -2.0(10) . . . . ?
N7 C25 C24 N6 28.5(6) . . . . ?
N7 C25 C24 C23 -153.6(5) . . . . ?
C18 N2 C14 C13 -174.6(5) . . . . ?
C18 N2 C14 C15 1.8(8) . . . . ?
C18 C17 C16 C15 0.8(10) . . . . ?
C6 C5 C4 C3 -179.1(5) . . . . ?
N1 C11 C10 N4 57.5(7) . . . . ?
N9 C33 C34 N10 20.7(7) . . . . ?
N9 C33 C34 C35 -164.3(5) . . . . ?
N9 C31 C30 N8 -56.9(7) . . . . ?
N8 C28 C27 N7 -55.8(6) . . . . ?
C33 N9 C31 C30 -72.6(6) . . . . ?
C33 C34 C35 C36 -171.6(6) . . . . ?
N5 C6 C5 N3 -26.1(6) . . . . ?
N5 C6 C5 C4 155.6(5) . . . . ?
N5 C7 C8 N4 55.5(7) . . . . ?
C38 N10 C34 C33 171.9(5) . . . . ?
C38 N10 C34 C35 -3.1(8) . . . . ?
C38 C37 C36 C35 -0.5(10) . . . . ?
C25 N7 C27 C28 158.6(5) . . . . ?
C24 N6 C20 C21 -0.2(7) . . . . ?
C24 C23 C22 C21 -0.6(9) . . . . ?
C14 N2 C18 C17 -0.2(8) . . . . ?
C14 C15 C16 C17 0.7(10) . . . . ?
C20 N6 C24 C23 0.8(7) . . . . ?
C20 N6 C24 C25 178.7(4) . . . . ?
C20 C21 C22 C23 1.2(9) . . . . ?
C13 N1 C11 C10 73.8(7) . . . . ?
C13 C14 C15 C16 174.3(6) . . . . ?
C31 N9 C33 C34 93.4(5) . . . . ?
C28 N8 C30 C31 -74.3(6) . . . . ?
C8 N4 C10 C11 74.6(7) . . . . ?
C8 C7 N5 Cu2 -43.1(5) . . . . ?
C8 C7 N5 C6 -157.5(5) . . . . ?
C8 C7 N5 C19 79.4(6) . . . . ?
C11 N1 C13 C14 -99.4(6) . . . . ?
C5 N3 C1 C2 0.8(8) . . . . ?
C5 C6 N5 Cu2 40.2(5) . . . . ?
C5 C6 N5 C7 154.5(4) . . . . ?
C5 C6 N5 C19 -80.2(5) . . . . ?
C5 C4 C3 C2 -0.1(9) . . . . ?
C3 C2 C1 N3 1.7(9) . . . . ?
C30 N8 C28 C27 152.4(5) . . . . ?
C22 C23 C24 N6 -0.4(8) . . . . ?
C22 C23 C24 C25 -178.1(5) . . . . ?
C32 N9 C33 C34 -144.7(5) . . . . ?
C32 N9 C31 C30 166.7(5) . . . . ?
C1 N3 C5 C6 178.6(5) . . . . ?
C1 N3 C5 C4 -3.0(7) . . . . ?
C1 C2 C3 C4 -2.0(9) . . . . ?
C34 N10 C38 C37 1.1(8) . . . . ?
C34 C35 C36 C37 -1.4(10) . . . . ?
C27 N7 C25 C24 -155.2(4) . . . . ?
C15 C14 C13 N1 171.3(6) . . . . ?
C9 N4 C8 C7 87.0(6) . . . . ?
C9 N4 C10 C11 -163.1(5) . . . . ?
C10 N4 C8 C7 -152.2(5) . . . . ?
C29 N8 C28 C27 -85.1(6) . . . . ?
C29 N8 C30 C31 163.0(5) . . . . ?
C12 N1 C13 C14 138.9(6) . . . . ?
C12 N1 C11 C10 -165.1(6) . . . . ?
